data_4328640
loop_
_publ_author_name
'Prankrishna Manna'
'Saikat Kumar Seth'
'Amrita Das'
'Joanna Hemming'
'Richard Prendergast'
'Madeleine Helliwell'
'Somnath Ray Choudhury'
'Antonio Frontera'
'Subrata Mukhopadhyay'

_publ_contact_author
; 
    Subrata Mukhopadhyay 
;
_publ_section_title
;
 Anion Induced Formation of Supramolecular Associations Involving Lone
 pair-\p and Anion-\p Interactions in Co(II) Malonate Complexes:
 Experimental Observations, Hirshfeld Surface Analyses and DFT Studies
;
_journal_name_full 'Inorganic Chemistry'
_journal_page_first 3557
_journal_page_last 3571
_journal_paper_doi 10.1021/ic202317f
_journal_volume 51
_journal_year 2012
_chemical_formula_moiety 'C6 H8 Co O10, 4(C5 H7 N2), 2(Cl O4)'
_chemical_formula_sum 'C26 H36 Cl2 Co N8 O18'
_chemical_formula_weight 878.46
_chemical_name_systematic
; 
 ? 
;
_space_group_IT_number 2
_symmetry_cell_setting triclinic
_symmetry_space_group_name_Hall '-P 1'
_symmetry_space_group_name_H-M 'P -1'
_atom_sites_solution_hydrogens geom
_atom_sites_solution_primary direct
_atom_sites_solution_secondary difmap
_audit_creation_method SHELXL-97
_cell_angle_alpha 86.908(2)
_cell_angle_beta 84.168(2)
_cell_angle_gamma 72.440(2)
_cell_formula_units_Z 1
_cell_length_a 7.1122(7)
_cell_length_b 11.2696(10)
_cell_length_c 11.7951(11)
_cell_measurement_reflns_used 2869
_cell_measurement_temperature 100(2)
_cell_measurement_theta_max 26.32
_cell_measurement_theta_min 2.54
_cell_volume 896.41(15)
_computing_cell_refinement 'Bruker SMART'
_computing_data_collection 'Bruker SMART'
_computing_data_reduction 'Bruker SAINT'
_computing_molecular_graphics 'Bruker SHELXTL'
_computing_publication_material 'Bruker SHELXTL'
_computing_structure_refinement 'SHELXL-97 (Sheldrick, 1997)'
_computing_structure_solution 'SHELXS-97 (Sheldrick, 1990)'
_diffrn_ambient_temperature 100(2)
_diffrn_measured_fraction_theta_full 0.982
_diffrn_measured_fraction_theta_max 0.971
_diffrn_measurement_device_type 'CCD area detector'
_diffrn_measurement_method 'phi and omega scans'
_diffrn_radiation_monochromator graphite
_diffrn_radiation_source 'fine-focus sealed tube'
_diffrn_radiation_type MoK\a
_diffrn_radiation_wavelength 0.71073
_diffrn_reflns_av_R_equivalents 0.0242
_diffrn_reflns_av_sigmaI/netI 0.0385
_diffrn_reflns_limit_h_max 8
_diffrn_reflns_limit_h_min -8
_diffrn_reflns_limit_k_max 14
_diffrn_reflns_limit_k_min -10
_diffrn_reflns_limit_l_max 14
_diffrn_reflns_limit_l_min -14
_diffrn_reflns_number 5183
_diffrn_reflns_theta_full 25.00
_diffrn_reflns_theta_max 26.38
_diffrn_reflns_theta_min 2.54
_exptl_absorpt_coefficient_mu 0.717
_exptl_absorpt_correction_type none
_exptl_crystal_colour pink
_exptl_crystal_density_diffrn 1.627
_exptl_crystal_description block
_exptl_crystal_F_000 453
_exptl_crystal_size_max 0.50
_exptl_crystal_size_mid 0.40
_exptl_crystal_size_min 0.40
_refine_diff_density_max 0.423
_refine_diff_density_min -0.374
_refine_diff_density_rms 0.060
_refine_ls_extinction_method none
_refine_ls_goodness_of_fit_ref 0.994
_refine_ls_hydrogen_treatment mixed
_refine_ls_matrix_type full
_refine_ls_number_parameters 322
_refine_ls_number_reflns 3548
_refine_ls_number_restraints 0
_refine_ls_restrained_S_all 0.994
_refine_ls_R_factor_all 0.0363
_refine_ls_R_factor_gt 0.0309
_refine_ls_shift/su_max 0.001
_refine_ls_shift/su_mean 0.000
_refine_ls_structure_factor_coef Fsqd
_refine_ls_weighting_details 'calc w=1/[\s^2^(Fo^2^)+(0.0469P)^2^+0.0000P] where P=(Fo^2^+2Fc^2^)/3'
_refine_ls_weighting_scheme calc
_refine_ls_wR_factor_gt 0.0787
_refine_ls_wR_factor_ref 0.0808
_reflns_number_gt 3050
_reflns_number_total 3548
_reflns_threshold_expression >2sigma(I)
_cod_data_source_file ic202317f_si_001_2.cif
_cod_data_source_block m17m
_cod_original_sg_symbol_Hall -P1
_cod_database_code 4328640

loop_
_symmetry_equiv_pos_as_xyz
'x, y, z'
'-x, -y, -z'

loop_
_atom_site_label
_atom_site_type_symbol
_atom_site_fract_x
_atom_site_fract_y
_atom_site_fract_z
_atom_site_U_iso_or_equiv
_atom_site_adp_type
_atom_site_occupancy
_atom_site_symmetry_multiplicity
_atom_site_calc_flag
_atom_site_refinement_flags
Co1 Co 1.0000 0.5000 1.0000 0.01373(11) Uani 1 2 d S
O1 O 0.71778(18) 0.61862(12) 1.02798(10) 0.0166(3) Uani 1 1 d .
O2 O 0.40001(18) 0.68696(12) 1.00003(11) 0.0202(3) Uani 1 1 d .
O3 O 0.75347(19) 0.45395(12) 0.70668(10) 0.0194(3) Uani 1 1 d .
O4 O 0.91764(18) 0.43911(11) 0.85918(10) 0.0166(3) Uani 1 1 d .
O5 O 1.1079(2) 0.63494(14) 0.90430(12) 0.0207(3) Uani 1 1 d .
H1O5 H 1.204(4) 0.654(3) 0.938(2) 0.055(8) Uiso 1 1 d .
H2O5 H 1.042(4) 0.694(2) 0.872(2) 0.040(8) Uiso 1 1 d .
C1 C 0.5774(3) 0.64062(16) 0.96377(15) 0.0150(4) Uani 1 1 d .
C2 C 0.6268(3) 0.61596(18) 0.83741(15) 0.0168(4) Uani 1 1 d .
H2 H 0.518(3) 0.6217(19) 0.8077(17) 0.021(5) Uiso 1 1 d .
H2B H 0.682(3) 0.678(2) 0.8089(18) 0.028(6) Uiso 1 1 d .
C3 C 0.7753(3) 0.49347(17) 0.79845(14) 0.0148(4) Uani 1 1 d .
N1 N 0.6174(3) 0.19862(17) 0.77829(15) 0.0215(4) Uani 1 1 d .
H1N1 H 0.611(3) 0.2235(19) 0.8472(18) 0.019(5) Uiso 1 1 d .
H2N1 H 0.711(4) 0.131(2) 0.754(2) 0.042(7) Uiso 1 1 d .
N2 N 0.3735(2) 0.37888(15) 0.73650(14) 0.0171(3) Uani 1 1 d .
H1N2 H 0.352(3) 0.387(2) 0.8096(19) 0.023(6) Uiso 1 1 d .
C4 C 0.5176(3) 0.27667(17) 0.70051(16) 0.0175(4) Uani 1 1 d .
C5 C 0.5523(3) 0.25714(19) 0.58184(16) 0.0199(4) Uani 1 1 d .
H5 H 0.654(3) 0.186(2) 0.5564(18) 0.027(6) Uiso 1 1 d .
C6 C 0.4446(3) 0.34298(19) 0.50954(17) 0.0222(4) Uani 1 1 d .
H6 H 0.465(3) 0.336(2) 0.430(2) 0.035(6) Uiso 1 1 d .
C7 C 0.2991(3) 0.45048(19) 0.55032(17) 0.0215(4) Uani 1 1 d .
H7 H 0.227(3) 0.5093(18) 0.5026(17) 0.020(5) Uiso 1 1 d .
C8 C 0.2673(3) 0.46567(19) 0.66422(16) 0.0196(4) Uani 1 1 d .
H8 H 0.179(3) 0.533(2) 0.6994(16) 0.022(5) Uiso 1 1 d .
N3 N 0.0532(3) 0.23723(17) 0.63499(15) 0.0214(4) Uani 1 1 d .
H1N3 H 0.082(3) 0.226(2) 0.564(2) 0.030(6) Uiso 1 1 d .
H2N3 H -0.040(4) 0.307(2) 0.655(2) 0.039(7) Uiso 1 1 d .
N4 N 0.1042(2) 0.18858(16) 0.82376(13) 0.0201(4) Uani 1 1 d .
H1N4 H 0.033(3) 0.263(2) 0.8357(19) 0.033(7) Uiso 1 1 d .
C9 C 0.1435(3) 0.15663(18) 0.71307(16) 0.0189(4) Uani 1 1 d .
C10 C 0.2790(3) 0.03872(19) 0.68763(19) 0.0248(4) Uani 1 1 d .
H10 H 0.301(3) 0.021(2) 0.6118(18) 0.023(5) Uiso 1 1 d .
C11 C 0.3578(3) -0.0393(2) 0.7734(2) 0.0305(5) Uani 1 1 d .
H11 H 0.445(4) -0.121(2) 0.756(2) 0.043(7) Uiso 1 1 d .
C12 C 0.3088(3) -0.0043(2) 0.8880(2) 0.0326(5) Uani 1 1 d .
H12 H 0.357(4) -0.054(2) 0.952(2) 0.044(7) Uiso 1 1 d .
C13 C 0.1838(3) 0.1107(2) 0.90997(19) 0.0274(5) Uani 1 1 d .
H13 H 0.149(3) 0.140(2) 0.983(2) 0.039(7) Uiso 1 1 d .
Cl1 Cl 0.91795(7) 0.85756(4) 0.67418(4) 0.01905(12) Uani 1 1 d .
O6 O 0.8619(2) 0.84762(13) 0.79508(11) 0.0262(3) Uani 1 1 d .
O7 O 0.8869(2) 0.98589(13) 0.64239(13) 0.0307(4) Uani 1 1 d .
O8 O 0.7956(2) 0.80757(16) 0.61280(12) 0.0393(4) Uani 1 1 d .
O9 O 1.1219(2) 0.78834(13) 0.64963(13) 0.0321(4) Uani 1 1 d .

loop_
_atom_site_aniso_label
_atom_site_aniso_U_11
_atom_site_aniso_U_22
_atom_site_aniso_U_33
_atom_site_aniso_U_23
_atom_site_aniso_U_13
_atom_site_aniso_U_12
Co1 0.01061(19) 0.01602(19) 0.01414(18) -0.00057(13) -0.00330(13) -0.00263(14)
O1 0.0125(6) 0.0201(7) 0.0157(6) -0.0023(5) -0.0035(5) -0.0014(5)
O2 0.0114(7) 0.0258(8) 0.0220(7) -0.0050(6) -0.0022(5) -0.0025(6)
O3 0.0201(7) 0.0222(7) 0.0162(7) -0.0026(5) -0.0052(5) -0.0052(6)
O4 0.0148(7) 0.0172(7) 0.0171(6) -0.0004(5) -0.0045(5) -0.0027(5)
O5 0.0169(7) 0.0231(8) 0.0237(7) 0.0062(6) -0.0085(6) -0.0075(6)
C1 0.0139(9) 0.0111(9) 0.0209(9) 0.0012(7) -0.0044(7) -0.0047(7)
C2 0.0132(9) 0.0198(10) 0.0171(9) 0.0020(7) -0.0052(7) -0.0040(8)
C3 0.0126(9) 0.0167(9) 0.0164(9) 0.0016(7) -0.0009(7) -0.0068(7)
N1 0.0218(9) 0.0214(9) 0.0198(9) -0.0019(7) -0.0037(7) -0.0035(7)
N2 0.0177(8) 0.0200(8) 0.0148(8) -0.0014(6) -0.0006(6) -0.0076(7)
C4 0.0163(9) 0.0180(10) 0.0212(9) -0.0010(7) -0.0013(7) -0.0094(8)
C5 0.0187(10) 0.0221(11) 0.0205(10) -0.0032(8) 0.0003(8) -0.0088(8)
C6 0.0247(11) 0.0299(11) 0.0163(10) -0.0011(8) 0.0000(8) -0.0153(9)
C7 0.0219(10) 0.0217(11) 0.0226(10) 0.0046(8) -0.0056(8) -0.0090(9)
C8 0.0175(10) 0.0180(10) 0.0239(10) 0.0010(8) -0.0024(8) -0.0064(8)
N3 0.0223(9) 0.0216(9) 0.0193(9) -0.0033(7) -0.0013(7) -0.0047(8)
N4 0.0193(9) 0.0159(9) 0.0237(9) -0.0009(7) -0.0023(7) -0.0032(7)
C9 0.0156(9) 0.0188(10) 0.0258(10) -0.0022(8) -0.0024(8) -0.0099(8)
C10 0.0198(11) 0.0223(11) 0.0332(12) -0.0092(9) -0.0012(9) -0.0063(9)
C11 0.0234(11) 0.0182(11) 0.0496(14) -0.0047(10) -0.0076(10) -0.0036(9)
C12 0.0329(13) 0.0220(12) 0.0430(14) 0.0076(10) -0.0142(11) -0.0061(10)
C13 0.0311(12) 0.0242(11) 0.0266(11) 0.0029(9) -0.0055(9) -0.0075(9)
Cl1 0.0209(3) 0.0175(2) 0.0188(2) -0.00150(17) -0.00097(18) -0.00591(19)
O6 0.0262(8) 0.0298(8) 0.0193(7) 0.0006(6) -0.0015(6) -0.0038(6)
O7 0.0300(8) 0.0190(8) 0.0394(9) 0.0075(6) 0.0001(7) -0.0041(6)
O8 0.0450(10) 0.0580(11) 0.0277(8) -0.0136(8) 0.0004(7) -0.0337(9)
O9 0.0246(8) 0.0231(8) 0.0408(9) -0.0023(7) 0.0084(7) 0.0013(6)

loop_
_atom_type_symbol
_atom_type_description
_atom_type_scat_dispersion_real
_atom_type_scat_dispersion_imag
_atom_type_scat_source
C C 0.0033 0.0016 'International Tables Vol C Tables 4.2.6.8 and 6.1.1.4'
H H 0.0000 0.0000 'International Tables Vol C Tables 4.2.6.8 and 6.1.1.4'
N N 0.0061 0.0033 'International Tables Vol C Tables 4.2.6.8 and 6.1.1.4'
O O 0.0106 0.0060 'International Tables Vol C Tables 4.2.6.8 and 6.1.1.4'
Cl Cl 0.1484 0.1585 'International Tables Vol C Tables 4.2.6.8 and 6.1.1.4'
Co Co 0.3494 0.9721 'International Tables Vol C Tables 4.2.6.8 and 6.1.1.4'

loop_
_geom_angle_atom_site_label_1
_geom_angle_atom_site_label_2
_geom_angle_atom_site_label_3
_geom_angle
_geom_angle_site_symmetry_1
_geom_angle_site_symmetry_3
O4 Co1 O4 180.000(2) . 2_767
O4 Co1 O1 88.95(5) . .
O4 Co1 O1 91.05(5) 2_767 .
O4 Co1 O1 91.05(5) . 2_767
O4 Co1 O1 88.95(5) 2_767 2_767
O1 Co1 O1 180.00(7) . 2_767
O4 Co1 O5 92.69(5) . .
O4 Co1 O5 87.31(5) 2_767 .
O1 Co1 O5 93.80(5) . .
O1 Co1 O5 86.20(5) 2_767 .
O4 Co1 O5 87.32(5) . 2_767
O4 Co1 O5 92.68(5) 2_767 2_767
O1 Co1 O5 86.20(5) . 2_767
O1 Co1 O5 93.80(5) 2_767 2_767
O5 Co1 O5 179.999(1) . 2_767
C1 O1 Co1 127.88(11) . .
C3 O4 Co1 129.29(11) . .
Co1 O5 H1O5 112.7(17) . .
Co1 O5 H2O5 125.6(19) . .
H1O5 O5 H2O5 110(3) . .
O2 C1 O1 122.38(16) . .
O2 C1 C2 118.55(16) . .
O1 C1 C2 119.00(16) . .
C1 C2 C3 119.72(15) . .
C1 C2 H2 108.2(13) . .
C3 C2 H2 106.7(14) . .
C1 C2 H2B 104.9(13) . .
C3 C2 H2B 105.7(13) . .
H2 C2 H2B 111.6(19) . .
O3 C3 O4 123.48(17) . .
O3 C3 C2 117.00(16) . .
O4 C3 C2 119.48(15) . .
C4 N1 H1N1 119.4(14) . .
C4 N1 H2N1 118.3(16) . .
H1N1 N1 H2N1 120(2) . .
C4 N2 C8 123.13(16) . .
C4 N2 H1N2 115.7(14) . .
C8 N2 H1N2 121.2(14) . .
N1 C4 N2 118.60(17) . .
N1 C4 C5 123.75(18) . .
N2 C4 C5 117.64(17) . .
C6 C5 C4 119.27(19) . .
C6 C5 H5 122.9(13) . .
C4 C5 H5 117.8(13) . .
C5 C6 C7 121.37(18) . .
C5 C6 H6 122.8(14) . .
C7 C6 H6 115.8(14) . .
C8 C7 C6 118.00(19) . .
C8 C7 H7 119.8(12) . .
C6 C7 H7 122.2(12) . .
C7 C8 N2 120.54(19) . .
C7 C8 H8 124.9(13) . .
N2 C8 H8 114.5(13) . .
C9 N3 H1N3 122.6(16) . .
C9 N3 H2N3 120.8(15) . .
H1N3 N3 H2N3 117(2) . .
C9 N4 C13 122.74(18) . .
C9 N4 H1N4 115.4(15) . .
C13 N4 H1N4 121.7(15) . .
N3 C9 N4 118.45(18) . .
N3 C9 C10 123.93(18) . .
N4 C9 C10 117.62(18) . .
C11 C10 C9 119.7(2) . .
C11 C10 H10 125.6(14) . .
C9 C10 H10 114.6(14) . .
C10 C11 C12 121.1(2) . .
C10 C11 H11 119.7(15) . .
C12 C11 H11 119.2(14) . .
C13 C12 C11 118.1(2) . .
C13 C12 H12 116.4(15) . .
C11 C12 H12 125.5(15) . .
C12 C13 N4 120.7(2) . .
C12 C13 H13 122.3(16) . .
N4 C13 H13 117.0(16) . .
O7 Cl1 O9 110.29(9) . .
O7 Cl1 O8 109.56(10) . .
O9 Cl1 O8 109.78(10) . .
O7 Cl1 O6 109.11(9) . .
O9 Cl1 O6 109.58(9) . .
O8 Cl1 O6 108.49(9) . .

loop_
_geom_bond_atom_site_label_1
_geom_bond_atom_site_label_2
_geom_bond_distance
_geom_bond_site_symmetry_2
Co1 O4 2.0337(12) .
Co1 O4 2.0337(12) 2_767
Co1 O1 2.0539(12) .
Co1 O1 2.0540(12) 2_767
Co1 O5 2.1257(14) .
Co1 O5 2.1257(14) 2_767
O1 C1 1.271(2) .
O2 C1 1.251(2) .
O3 C3 1.234(2) .
O4 C3 1.280(2) .
O5 H1O5 0.90(3) .
O5 H2O5 0.79(3) .
C1 C2 1.517(2) .
C2 C3 1.524(3) .
C2 H2 0.86(2) .
C2 H2B 0.93(2) .
N1 C4 1.337(2) .
N1 H1N1 0.87(2) .
N1 H2N1 0.88(3) .
N2 C4 1.345(2) .
N2 C8 1.360(2) .
N2 H1N2 0.87(2) .
C4 C5 1.414(3) .
C5 C6 1.359(3) .
C5 H5 0.94(2) .
C6 C7 1.406(3) .
C6 H6 0.94(2) .
C7 C8 1.351(3) .
C7 H7 0.91(2) .
C8 H8 0.92(2) .
N3 C9 1.328(3) .
N3 H1N3 0.85(2) .
N3 H2N3 0.89(3) .
N4 C9 1.352(2) .
N4 C13 1.358(3) .
N4 H1N4 0.85(2) .
C9 C10 1.413(3) .
C10 C11 1.353(3) .
C10 H10 0.91(2) .
C11 C12 1.409(3) .
C11 H11 0.96(2) .
C12 C13 1.353(3) .
C12 H12 0.95(3) .
C13 H13 0.92(2) .
Cl1 O7 1.4306(14) .
Cl1 O9 1.4330(15) .
Cl1 O8 1.4377(15) .
Cl1 O6 1.4489(14) .

loop_
_geom_hbond_atom_site_label_D
_geom_hbond_atom_site_label_H
_geom_hbond_atom_site_label_A
_geom_hbond_distance_DH
_geom_hbond_distance_HA
_geom_hbond_distance_DA
_geom_hbond_angle_DHA
_geom_hbond_site_symmetry_A
O5 H1O5 O2 0.90(3) 1.78(3) 2.6867(19) 178(3) 1_655
N4 H1N4 O4 0.85(2) 1.93(2) 2.768(2) 169(2) 1_455
N1 H1N1 O2 0.87(2) 2.10(2) 2.952(2) 169.9(19) 2_667
N3 H2N3 O3 0.89(3) 1.93(3) 2.818(2) 177(2) 1_455
N2 H1N2 O1 0.87(2) 1.93(2) 2.788(2) 169(2) 2_667
N1 H2N1 O7 0.88(3) 2.16(3) 3.001(2) 160(2) 1_545
O5 H2O5 O6 0.79(3) 2.05(3) 2.839(2) 177(3) .
O5 H2O5 Cl1 0.79(3) 2.93(3) 3.6677(16) 155(2) .
N3 H1N3 O8 0.85(2) 2.18(2) 3.024(2) 171(2) 2_666

loop_
_geom_torsion_atom_site_label_1
_geom_torsion_atom_site_label_2
_geom_torsion_atom_site_label_3
_geom_torsion_atom_site_label_4
_geom_torsion
_geom_torsion_site_symmetry_1
O4 Co1 O1 C1 -6.77(14) .
O4 Co1 O1 C1 173.23(14) 2_767
O1 Co1 O1 C1 -128(46) 2_767
O5 Co1 O1 C1 85.85(15) .
O5 Co1 O1 C1 -94.15(15) 2_767
O4 Co1 O4 C3 -157(92) 2_767
O1 Co1 O4 C3 22.79(15) .
O1 Co1 O4 C3 -157.21(15) 2_767
O5 Co1 O4 C3 -70.97(15) .
O5 Co1 O4 C3 109.03(15) 2_767
Co1 O1 C1 O2 160.33(13) .
Co1 O1 C1 C2 -22.8(2) .
O2 C1 C2 C3 -136.02(18) .
O1 C1 C2 C3 47.0(2) .
Co1 O4 C3 O3 170.95(12) .
Co1 O4 C3 C2 -6.8(2) .
C1 C2 C3 O3 150.78(16) .
C1 C2 C3 O4 -31.3(3) .
C8 N2 C4 N1 178.09(17) .
C8 N2 C4 C5 -3.0(3) .
N1 C4 C5 C6 -179.11(18) .
N2 C4 C5 C6 2.0(3) .
C4 C5 C6 C7 -0.2(3) .
C5 C6 C7 C8 -0.7(3) .
C6 C7 C8 N2 -0.1(3) .
C4 N2 C8 C7 2.1(3) .
C13 N4 C9 N3 177.64(18) .
C13 N4 C9 C10 -2.4(3) .
N3 C9 C10 C11 -177.35(19) .
N4 C9 C10 C11 2.7(3) .
C9 C10 C11 C12 -0.8(3) .
C10 C11 C12 C13 -1.4(3) .
C11 C12 C13 N4 1.7(3) .
C9 N4 C13 C12 0.2(3) .
